data_7048240
loop_
_publ_author_name
'Foreman, Mark R St-J'
'Hill, Anthony F.'
'Ma, Chenxi'
'Tshabang, Never'
'White, Andrew J. P.'

_publ_section_title
;
 Synthesis and ligand substitution reactions of
 \k<sup>4</sup>-B,S,S',S''-ruthenaboratranes.
;
_journal_issue 1
_journal_name_full 'Dalton transactions (Cambridge, England : 2003)'
_journal_page_first 209
_journal_page_last 219
_journal_paper_doi 10.1039/c8dt04278k
_journal_volume 48
_journal_year 2018
_chemical_formula_moiety 'C16 H24 B N6 O P Ru S3'
_chemical_formula_sum 'C16 H24 B N6 O P Ru S3'
_chemical_formula_weight 555.44
_space_group_crystal_system monoclinic
_space_group_IT_number 14
_space_group_name_Hall '-P 2ybc'
_space_group_name_H-M_alt 'P 1 21/c 1'
_symmetry_space_group_name_Hall '-P 2ybc'
_symmetry_space_group_name_H-M 'P 1 21/c 1'
_atom_sites_solution_hydrogens geom
_audit_creation_method SHELXL-2017/1
_audit_update_record
;
2018-10-19 deposited with the CCDC.
2018-11-26 downloaded from the CCDC.
;
_cell_angle_alpha 90
_cell_angle_beta 95.727(14)
_cell_angle_gamma 90
_cell_formula_units_Z 4
_cell_length_a 13.763(2)
_cell_length_b 12.5156(18)
_cell_length_c 13.792(3)
_cell_measurement_reflns_used 64
_cell_measurement_temperature 293(2)
_cell_measurement_theta_max 11.34
_cell_measurement_theta_min 4.85
_cell_volume 2363.8(7)
_computing_cell_refinement 'Siemens XSCANS'
_computing_data_collection 'Siemens XSCANS'
_computing_data_reduction 'Siemens SHELXTL'
_computing_molecular_graphics 'Bruker SHELXTL'
_computing_publication_material 'CIFTAB-2014 (Sheldrick, 2017)'
_computing_structure_refinement 'SHELXL-2017/1 (Sheldrick, 2017)'
_computing_structure_solution 'Siemens SHELXTL'
_diffrn_ambient_temperature 293(2)
_diffrn_measured_fraction_theta_full 1.000
_diffrn_measured_fraction_theta_max 1.000
_diffrn_measurement_device_type 'Siemens P4'
_diffrn_measurement_method '\w scans'
_diffrn_radiation_type MoK\a
_diffrn_radiation_wavelength 0.71073
_diffrn_reflns_av_R_equivalents 0.0333
_diffrn_reflns_av_unetI/netI 0.0554
_diffrn_reflns_Laue_measured_fraction_full 1.000
_diffrn_reflns_Laue_measured_fraction_max 1.000
_diffrn_reflns_limit_h_max 14
_diffrn_reflns_limit_h_min 0
_diffrn_reflns_limit_k_max 13
_diffrn_reflns_limit_k_min 0
_diffrn_reflns_limit_l_max 14
_diffrn_reflns_limit_l_min -14
_diffrn_reflns_number 3227
_diffrn_reflns_point_group_measured_fraction_full 1.000
_diffrn_reflns_point_group_measured_fraction_max 1.000
_diffrn_reflns_theta_full 22.499
_diffrn_reflns_theta_max 22.499
_diffrn_reflns_theta_min 2.202
_diffrn_source 'sealed tube'
_exptl_absorpt_coefficient_mu 1.016
_exptl_absorpt_correction_T_max 0.8542
_exptl_absorpt_correction_T_min 0.8095
_exptl_absorpt_correction_type psi-scan
_exptl_absorpt_process_details
;
ellipsoidal [mu*r = 0.07]
XPREP - DATA PREPARATION & RECIPROCAL SPACE EXPLORATION    Ver. 5.03/486
COPYRIGHT(c) 1990-4 Siemens Analytical X-ray Insts.
;
_exptl_crystal_colour Yellow
_exptl_crystal_density_diffrn 1.561
_exptl_crystal_description prisms
_exptl_crystal_F_000 1128
_exptl_crystal_size_max 0.33
_exptl_crystal_size_mid 0.17
_exptl_crystal_size_min 0.10
_refine_diff_density_max 0.424
_refine_diff_density_min -0.263
_refine_diff_density_rms 0.076
_refine_ls_extinction_method none
_refine_ls_goodness_of_fit_ref 1.041
_refine_ls_hydrogen_treatment constr
_refine_ls_matrix_type full
_refine_ls_number_parameters 295
_refine_ls_number_reflns 3079
_refine_ls_number_restraints 101
_refine_ls_restrained_S_all 1.029
_refine_ls_R_factor_all 0.0614
_refine_ls_R_factor_gt 0.0390
_refine_ls_shift/su_max 0.002
_refine_ls_shift/su_mean 0.000
_refine_ls_structure_factor_coef Fsqd
_refine_ls_weighting_details 'w=1/[\s^2^(Fo^2^)+(0.0353P)^2^] where P=(Fo^2^+2Fc^2^)/3'
_refine_ls_weighting_scheme calc
_refine_ls_wR_factor_gt 0.0784
_refine_ls_wR_factor_ref 0.0871
_reflns_Friedel_coverage 0.000
_reflns_number_gt 2362
_reflns_number_total 3079
_reflns_threshold_expression 'I > 2\s(I)'
_cod_data_source_file c8dt04278k2.cif
_cod_data_source_block Compound_1h
_cod_depositor_comments 'Adding full bibliography for 7048239--7048243.cif.'
_cod_original_cell_volume 2364.0(7)
_cod_database_code 7048240
_shelx_shelxl_version_number 2017/1
_shelx_space_group_comment
;
The symmetry employed for this shelxl refinement is uniquely defined
by the following loop, which should always be used as a source of
symmetry information in preference to the above space-group names.
They are only intended as comments.
;

loop_
_space_group_symop_operation_xyz
'x, y, z'
'-x, y+1/2, -z+1/2'
'-x, -y, -z'
'x, -y-1/2, z-1/2'

loop_
_atom_site_label
_atom_site_type_symbol
_atom_site_fract_x
_atom_site_fract_y
_atom_site_fract_z
_atom_site_U_iso_or_equiv
_atom_site_adp_type
_atom_site_occupancy
_atom_site_site_symmetry_order
_atom_site_calc_flag
_atom_site_refinement_flags_posn
_atom_site_refinement_flags_adp
_atom_site_refinement_flags_occupancy
_atom_site_disorder_assembly
_atom_site_disorder_group
Ru1 Ru 0.27940(3) 0.52361(4) 0.27353(3) 0.03586(15) Uani 1 1 d D . . . .
S1 S 0.20192(13) 0.42888(12) 0.13488(11) 0.0505(4) Uani 1 1 d . . . . .
S2 S 0.34632(13) 0.65540(13) 0.38689(11) 0.0517(4) Uani 1 1 d . . . . .
S3 S 0.12823(11) 0.51618(13) 0.36119(10) 0.0481(3) Uani 1 1 d . . . . .
P1 P 0.3510(8) 0.3715(8) 0.3628(9) 0.045(4) Uani 0.457(3) 1 d D U P A 1
P1' P 0.3477(12) 0.3680(12) 0.3553(13) 0.052(5) Uani 0.323(3) 1 d D U P A 2
P1" P 0.3519(18) 0.3825(16) 0.3767(16) 0.061(6) Uani 0.219(3) 1 d D U P A 3
B1 B 0.2120(5) 0.6602(5) 0.1990(4) 0.0355(13) Uani 1 1 d . . . . .
C1 C 0.1753(4) 0.5359(5) 0.0599(4) 0.0405(12) Uani 1 1 d . . . . .
N2 N 0.1926(3) 0.6395(4) 0.0874(3) 0.0383(10) Uani 1 1 d . . . . .
C3 C 0.1611(5) 0.7024(5) 0.0079(4) 0.0515(15) Uani 1 1 d . . . . .
H3A H 0.163408 0.776662 0.006115 0.062 Uiso 1 1 calc R U . . .
C4 C 0.1269(6) 0.6396(6) -0.0653(5) 0.0610(18) Uani 1 1 d . . . . .
H4A H 0.102259 0.662016 -0.127223 0.073 Uiso 1 1 calc R U . . .
N5 N 0.1347(4) 0.5352(4) -0.0332(3) 0.0518(12) Uani 1 1 d . . . . .
C6 C 0.1023(6) 0.4394(7) -0.0865(5) 0.072(2) Uani 1 1 d . . . . .
H6A H 0.146909 0.423088 -0.133718 0.109 Uiso 1 1 calc R U . . .
H6B H 0.038257 0.450966 -0.119227 0.109 Uiso 1 1 calc R U . . .
H6C H 0.100309 0.380707 -0.041926 0.109 Uiso 1 1 calc R U . . .
C7 C 0.3228(4) 0.7663(5) 0.3150(4) 0.0448(14) Uani 1 1 d . . . . .
N8 N 0.2713(3) 0.7640(4) 0.2258(3) 0.0405(11) Uani 1 1 d . . . . .
C9 C 0.2665(5) 0.8691(5) 0.1930(5) 0.0538(16) Uani 1 1 d . . . . .
H9A H 0.235314 0.892376 0.133822 0.065 Uiso 1 1 calc R U . . .
C10 C 0.3142(5) 0.9310(5) 0.2606(5) 0.0624(18) Uani 1 1 d . . . . .
H10A H 0.322369 1.004596 0.256417 0.075 Uiso 1 1 calc R U . . .
N11 N 0.3491(4) 0.8678(4) 0.3370(4) 0.0555(13) Uani 1 1 d . . . . .
C12 C 0.4011(7) 0.9007(7) 0.4292(5) 0.078(2) Uani 1 1 d . . . . .
H12A H 0.385680 0.973757 0.442146 0.117 Uiso 1 1 calc R U . . .
H12B H 0.470161 0.893822 0.425631 0.117 Uiso 1 1 calc R U . . .
H12C H 0.381873 0.856103 0.480579 0.117 Uiso 1 1 calc R U . . .
C13 C 0.0704(4) 0.6222(4) 0.3037(4) 0.0364(12) Uani 1 1 d . . . . .
N14 N 0.1069(3) 0.6810(3) 0.2335(3) 0.0368(10) Uani 1 1 d . . . . .
C15 C 0.0381(4) 0.7588(5) 0.2041(4) 0.0411(13) Uani 1 1 d . . . . .
H15A H 0.043971 0.809119 0.155405 0.049 Uiso 1 1 calc R U . . .
C16 C -0.0372(5) 0.7500(5) 0.2566(4) 0.0477(14) Uani 1 1 d . . . . .
H16A H -0.092557 0.792972 0.252400 0.057 Uiso 1 1 calc R U . . .
N17 N -0.0175(4) 0.6649(4) 0.3184(4) 0.0514(13) Uani 1 1 d . . . . .
C18 C -0.0795(5) 0.6273(7) 0.3911(6) 0.073(2) Uani 1 1 d . . . . .
H18A H -0.120293 0.570229 0.364188 0.110 Uiso 1 1 calc R U . . .
H18B H -0.119683 0.685004 0.409763 0.110 Uiso 1 1 calc R U . . .
H18C H -0.039401 0.601887 0.447361 0.110 Uiso 1 1 calc R U . . .
C19 C 0.3833(5) 0.5465(4) 0.2076(4) 0.0474(14) Uani 1 1 d . . . . .
O19 O 0.4513(4) 0.5651(5) 0.1656(4) 0.0792(15) Uani 1 1 d . . . . .
C20 C 0.3219(13) 0.2360(12) 0.3215(13) 0.070(4) Uiso 0.457(3) 1 d D U P A 1
H20A H 0.252396 0.226138 0.315499 0.105 Uiso 0.457(3) 1 calc R U P A 1
H20B H 0.345981 0.224582 0.259376 0.105 Uiso 0.457(3) 1 calc R U P A 1
H20C H 0.351993 0.185896 0.367915 0.105 Uiso 0.457(3) 1 calc R U P A 1
C21 C 0.4841(9) 0.3700(15) 0.3683(13) 0.058(4) Uiso 0.457(3) 1 d D U P A 1
H21A H 0.509286 0.438484 0.389639 0.087 Uiso 0.457(3) 1 calc R U P A 1
H21B H 0.509508 0.315974 0.413339 0.087 Uiso 0.457(3) 1 calc R U P A 1
H21C H 0.503495 0.354660 0.304800 0.087 Uiso 0.457(3) 1 calc R U P A 1
C22 C 0.3331(14) 0.3608(16) 0.4920(10) 0.080(5) Uiso 0.457(3) 1 d D U P A 1
H22A H 0.346366 0.428517 0.523181 0.119 Uiso 0.457(3) 1 calc R U P A 1
H22B H 0.266788 0.340377 0.498551 0.119 Uiso 0.457(3) 1 calc R U P A 1
H22C H 0.376582 0.307785 0.522126 0.119 Uiso 0.457(3) 1 calc R U P A 1
C20' C 0.3534(19) 0.2476(19) 0.2821(17) 0.083(7) Uiso 0.323(3) 1 d D U P A 2
H20D H 0.289384 0.230972 0.251700 0.125 Uiso 0.323(3) 1 calc R U P A 2
H20E H 0.396899 0.259043 0.232844 0.125 Uiso 0.323(3) 1 calc R U P A 2
H20F H 0.376912 0.189261 0.323134 0.125 Uiso 0.323(3) 1 calc R U P A 2
C21' C 0.4740(14) 0.385(2) 0.4051(18) 0.071(6) Uiso 0.323(3) 1 d D U P A 2
H21D H 0.479732 0.446947 0.445784 0.106 Uiso 0.323(3) 1 calc R U P A 2
H21E H 0.494566 0.322829 0.443143 0.106 Uiso 0.323(3) 1 calc R U P A 2
H21F H 0.514553 0.392611 0.352854 0.106 Uiso 0.323(3) 1 calc R U P A 2
C22' C 0.2931(18) 0.318(2) 0.4614(16) 0.089(7) Uiso 0.323(3) 1 d D U P A 2
H22D H 0.224637 0.305603 0.444445 0.133 Uiso 0.323(3) 1 calc R U P A 2
H22E H 0.324176 0.252225 0.482725 0.133 Uiso 0.323(3) 1 calc R U P A 2
H22F H 0.301586 0.369697 0.512926 0.133 Uiso 0.323(3) 1 calc R U P A 2
C20" C 0.286(2) 0.255(2) 0.377(3) 0.080(9) Uiso 0.219(3) 1 d D U P A 3
H20G H 0.268636 0.232230 0.310735 0.119 Uiso 0.219(3) 1 calc R U P A 3
H20H H 0.326310 0.202204 0.410804 0.119 Uiso 0.219(3) 1 calc R U P A 3
H20I H 0.227261 0.264447 0.408481 0.119 Uiso 0.219(3) 1 calc R U P A 3
C21" C 0.473(2) 0.334(3) 0.350(3) 0.074(9) Uiso 0.219(3) 1 d D U P A 3
H21G H 0.471379 0.318192 0.282205 0.111 Uiso 0.219(3) 1 calc R U P A 3
H21H H 0.520798 0.387616 0.368012 0.111 Uiso 0.219(3) 1 calc R U P A 3
H21I H 0.488452 0.270093 0.387475 0.111 Uiso 0.219(3) 1 calc R U P A 3
C22" C 0.374(2) 0.406(3) 0.5083(18) 0.071(9) Uiso 0.219(3) 1 d D U P A 3
H22G H 0.409190 0.471286 0.520113 0.107 Uiso 0.219(3) 1 calc R U P A 3
H22H H 0.312736 0.409833 0.535757 0.107 Uiso 0.219(3) 1 calc R U P A 3
H22I H 0.411785 0.347590 0.538080 0.107 Uiso 0.219(3) 1 calc R U P A 3

loop_
_atom_site_aniso_label
_atom_site_aniso_U_11
_atom_site_aniso_U_22
_atom_site_aniso_U_33
_atom_site_aniso_U_23
_atom_site_aniso_U_13
_atom_site_aniso_U_12
Ru1 0.0380(2) 0.0314(2) 0.0386(2) 0.0055(2) 0.00567(16) 0.0033(2)
S1 0.0694(10) 0.0326(7) 0.0496(8) 0.0001(6) 0.0055(7) -0.0073(7)
S2 0.0588(10) 0.0511(9) 0.0429(8) 0.0018(7) -0.0055(7) -0.0050(7)
S3 0.0505(8) 0.0458(8) 0.0503(7) 0.0104(7) 0.0160(6) 0.0017(7)
P1 0.046(6) 0.031(5) 0.056(6) 0.021(5) -0.005(5) 0.015(5)
P1' 0.046(7) 0.050(8) 0.059(8) 0.009(7) 0.010(6) -0.009(6)
P1" 0.051(8) 0.055(9) 0.077(10) -0.005(7) 0.006(7) -0.001(7)
B1 0.035(3) 0.036(3) 0.036(3) 0.002(2) 0.006(3) 0.001(3)
C1 0.047(3) 0.041(3) 0.034(3) -0.003(2) 0.010(2) -0.001(3)
N2 0.043(3) 0.034(3) 0.038(2) 0.0044(19) 0.007(2) 0.0021(19)
C3 0.071(4) 0.046(3) 0.038(3) 0.011(3) 0.008(3) 0.011(3)
C4 0.085(5) 0.060(4) 0.036(3) 0.007(3) 0.000(3) 0.010(4)
N5 0.059(3) 0.057(3) 0.040(2) -0.010(2) 0.008(2) 0.007(3)
C6 0.078(5) 0.081(5) 0.058(4) -0.027(4) 0.002(4) -0.006(4)
C7 0.041(3) 0.050(4) 0.045(3) -0.005(3) 0.009(3) -0.010(3)
N8 0.043(3) 0.030(2) 0.048(3) 0.002(2) 0.004(2) 0.000(2)
C9 0.055(4) 0.033(3) 0.073(4) 0.011(3) 0.006(3) -0.004(3)
C10 0.072(5) 0.032(3) 0.084(5) 0.000(3) 0.011(4) -0.013(3)
N11 0.059(3) 0.045(3) 0.063(3) -0.009(3) 0.009(3) -0.019(3)
C12 0.090(6) 0.076(5) 0.068(4) -0.018(4) 0.001(4) -0.040(4)
C13 0.038(3) 0.036(3) 0.036(3) -0.005(2) 0.009(2) 0.001(2)
N14 0.038(3) 0.036(2) 0.037(2) -0.0033(19) 0.0019(19) 0.008(2)
C15 0.043(3) 0.042(3) 0.039(3) -0.007(2) 0.003(3) 0.006(3)
C16 0.046(3) 0.044(3) 0.052(3) -0.012(3) -0.002(3) 0.008(3)
N17 0.045(3) 0.054(3) 0.057(3) -0.014(3) 0.015(2) -0.003(2)
C18 0.055(4) 0.091(6) 0.079(5) -0.002(4) 0.035(4) -0.007(4)
C19 0.050(4) 0.040(4) 0.054(3) 0.009(3) 0.013(3) 0.002(3)
O19 0.068(3) 0.086(4) 0.090(4) 0.016(3) 0.036(3) 0.005(3)

loop_
_atom_type_symbol
_atom_type_description
_atom_type_scat_dispersion_real
_atom_type_scat_dispersion_imag
_atom_type_scat_source
C C 0.0033 0.0016 'International Tables Vol C Tables 4.2.6.8 and 6.1.1.4'
H H 0.0000 0.0000 'International Tables Vol C Tables 4.2.6.8 and 6.1.1.4'
B B 0.0013 0.0007 'International Tables Vol C Tables 4.2.6.8 and 6.1.1.4'
N N 0.0061 0.0033 'International Tables Vol C Tables 4.2.6.8 and 6.1.1.4'
O O 0.0106 0.0060 'International Tables Vol C Tables 4.2.6.8 and 6.1.1.4'
P P 0.1023 0.0942 'International Tables Vol C Tables 4.2.6.8 and 6.1.1.4'
S S 0.1246 0.1234 'International Tables Vol C Tables 4.2.6.8 and 6.1.1.4'
Ru Ru -1.2594 0.8363 'International Tables Vol C Tables 4.2.6.8 and 6.1.1.4'

loop_
_geom_angle_atom_site_label_1
_geom_angle_atom_site_label_2
_geom_angle_atom_site_label_3
_geom_angle
C19 Ru1 B1 87.7(2)
C19 Ru1 S2 86.9(2)
B1 Ru1 S2 83.35(17)
C19 Ru1 P1' 94.2(4)
B1 Ru1 P1' 177.5(5)
S2 Ru1 P1' 98.4(5)
C19 Ru1 S1 89.3(2)
B1 Ru1 S1 82.90(17)
S2 Ru1 S1 165.88(6)
P1' Ru1 S1 95.5(5)
C19 Ru1 P1" 96.4(7)
B1 Ru1 P1" 172.5(6)
S2 Ru1 P1" 90.6(6)
S1 Ru1 P1" 103.4(6)
C19 Ru1 P1 94.5(4)
B1 Ru1 P1 177.6(4)
S2 Ru1 P1 95.7(3)
S1 Ru1 P1 98.2(3)
C19 Ru1 S3 172.63(18)
B1 Ru1 S3 85.45(17)
S2 Ru1 S3 89.68(6)
P1' Ru1 S3 92.8(4)
S1 Ru1 S3 92.38(6)
P1" Ru1 S3 90.2(6)
P1 Ru1 S3 92.3(3)
C1 S1 Ru1 98.40(19)
C7 S2 Ru1 98.1(2)
C13 S3 Ru1 96.79(18)
C20 P1 C21 101.1(7)
C20 P1 C22 100.9(7)
C21 P1 C22 101.0(7)
C20 P1 Ru1 120.5(8)
C21 P1 Ru1 112.6(8)
C22 P1 Ru1 117.7(9)
C21' P1' C20' 102.2(9)
C21' P1' C22' 101.0(9)
C20' P1' C22' 101.8(9)
C21' P1' Ru1 113.7(11)
C20' P1' Ru1 116.7(13)
C22' P1' Ru1 118.9(12)
C22" P1" C20" 99.8(10)
C22" P1" C21" 100.6(10)
C20" P1" C21" 99.8(10)
C22" P1" Ru1 119.0(16)
C20" P1" Ru1 117.2(16)
C21" P1" Ru1 117.0(17)
N2 B1 N8 114.0(4)
N2 B1 N14 104.6(4)
N8 B1 N14 105.3(4)
N2 B1 Ru1 111.2(4)
N8 B1 Ru1 110.9(4)
N14 B1 Ru1 110.4(3)
N5 C1 N2 108.3(5)
N5 C1 S1 127.9(5)
N2 C1 S1 123.7(4)
C1 N2 C3 106.8(5)
C1 N2 B1 116.1(4)
C3 N2 B1 134.2(5)
C4 C3 N2 109.0(6)
C3 C4 N5 107.8(5)
C1 N5 C4 108.1(5)
C1 N5 C6 124.3(6)
C4 N5 C6 127.5(6)
N11 C7 N8 109.2(5)
N11 C7 S2 126.9(5)
N8 C7 S2 123.9(4)
C7 N8 C9 106.2(5)
C7 N8 B1 116.5(5)
C9 N8 B1 134.8(5)
C10 C9 N8 108.5(6)
C9 C10 N11 108.3(6)
C7 N11 C10 107.9(5)
C7 N11 C12 124.1(6)
C10 N11 C12 127.9(6)
N14 C13 N17 107.1(5)
N14 C13 S3 124.6(4)
N17 C13 S3 128.3(4)
C13 N14 C15 107.4(5)
C13 N14 B1 122.7(4)
C15 N14 B1 129.9(5)
C16 C15 N14 109.2(5)
C15 C16 N17 106.7(5)
C13 N17 C16 109.6(5)
C13 N17 C18 124.6(6)
C16 N17 C18 125.7(6)
O19 C19 Ru1 177.7(6)

loop_
_geom_bond_atom_site_label_1
_geom_bond_atom_site_label_2
_geom_bond_distance
Ru1 C19 1.793(6)
Ru1 B1 2.157(6)
Ru1 S2 2.3929(17)
Ru1 P1' 2.395(11)
Ru1 S1 2.4068(17)
Ru1 P1" 2.420(13)
Ru1 P1 2.423(7)
Ru1 S3 2.5103(15)
S1 C1 1.709(6)
S2 C7 1.718(6)
S3 C13 1.702(6)
P1 C20 1.821(13)
P1 C21 1.826(12)
P1 C22 1.828(13)
P1' C21' 1.817(14)
P1' C20' 1.819(14)
P1' C22' 1.822(14)
P1" C22" 1.834(15)
P1" C20" 1.837(15)
P1" C21" 1.838(15)
B1 N2 1.558(7)
B1 N8 1.559(8)
B1 N14 1.587(8)
C1 N5 1.348(7)
C1 N2 1.365(7)
N2 C3 1.384(7)
C3 C4 1.328(10)
C4 N5 1.381(9)
N5 C6 1.454(9)
C7 N11 1.347(8)
C7 N8 1.357(8)
N8 C9 1.391(8)
C9 C10 1.333(10)
C10 N11 1.366(9)
N11 C12 1.455(9)
C13 N14 1.352(7)
C13 N17 1.356(8)
N14 C15 1.390(7)
C15 C16 1.327(9)
C16 N17 1.374(8)
N17 C18 1.459(9)
C19 O19 1.172(8)
